data_1548166
loop_
_publ_author_name
'Sheng-Qun Su'
'Takashi Kamachi'
'Zi-Shuo Yao'
'You-Gui Huang'
'Yoshihito Shiota'
'Kazunari Yoshizawa'
'Nobuaki Azuma'
'Yuji Miyazaki'
'Motohiro Nakano'
'Goro Maruta'
'Sadamu Takeda'
'Soonchul Kang'
'Shinji Kanegawa'
'Osamu Sato'

_publ_section_title
;
 Assembling an alkyl rotor to access abrupt and reversible crystalline
 deformation of a cobalt(II) complex
;
_journal_name_full 'Nature Communications'
_journal_page_first 8810
_journal_paper_doi 10.1038/ncomms9810
_journal_volume 6
_journal_year 2015
_chemical_formula_moiety 'C16 H17 Co N7 O8'
_chemical_formula_sum 'C16 H17 Co N7 O8'
_chemical_formula_weight 494.30
_space_group_IT_number 14
_symmetry_cell_setting monoclinic
_symmetry_space_group_name_Hall '-P 2ybc'
_symmetry_space_group_name_H-M 'P 1 21/c 1'
_atom_sites_solution_hydrogens geom
_atom_sites_solution_primary direct
_atom_sites_solution_secondary difmap
_cell_angle_alpha 90.00
_cell_angle_beta 100.741(2)
_cell_angle_gamma 90.00
_cell_formula_units_Z 4
_cell_length_a 9.8533(13)
_cell_length_b 25.995(3)
_cell_length_c 8.1782(10)
_cell_measurement_reflns_used 3810
_cell_measurement_temperature 303(2)
_cell_measurement_theta_max 25.50
_cell_measurement_theta_min 2.62
_cell_volume 2058.0(4)
_computing_structure_refinement 'SHELXL-97 (Sheldrick, 1997)'
_computing_structure_solution 'SHELXS-97 (Sheldrick, 1990)'
_diffrn_ambient_temperature 303(2)
_diffrn_measured_fraction_theta_full 0.998
_diffrn_measured_fraction_theta_max 0.998
_diffrn_measurement_device_type Molybdenum
_diffrn_measurement_method dtprofit.ref
_diffrn_radiation_monochromator graphite
_diffrn_radiation_source 'fine-focus sealed tube'
_diffrn_radiation_type MoK\a
_diffrn_radiation_wavelength 0.71075
_diffrn_reflns_av_R_equivalents 0.0492
_diffrn_reflns_av_sigmaI/netI 0.0284
_diffrn_reflns_limit_h_max 11
_diffrn_reflns_limit_h_min -11
_diffrn_reflns_limit_k_max 31
_diffrn_reflns_limit_k_min -28
_diffrn_reflns_limit_l_max 8
_diffrn_reflns_limit_l_min -9
_diffrn_reflns_number 17031
_diffrn_reflns_theta_full 25.50
_diffrn_reflns_theta_max 25.50
_diffrn_reflns_theta_min 2.62
_exptl_absorpt_coefficient_mu 0.894
_exptl_absorpt_correction_T_max 0.9159
_exptl_absorpt_correction_T_min 0.7752
_exptl_absorpt_correction_type multi-scan
_exptl_crystal_colour purple
_exptl_crystal_density_diffrn 1.595
_exptl_crystal_density_method 'not measured'
_exptl_crystal_description prism
_exptl_crystal_F_000 1012
_exptl_crystal_size_max 0.30
_exptl_crystal_size_mid 0.25
_exptl_crystal_size_min 0.10
_refine_diff_density_max 0.706
_refine_diff_density_min -1.355
_refine_diff_density_rms 0.265
_refine_ls_extinction_method none
_refine_ls_goodness_of_fit_ref 1.310
_refine_ls_hydrogen_treatment mixed
_refine_ls_matrix_type full
_refine_ls_number_parameters 308
_refine_ls_number_reflns 3810
_refine_ls_number_restraints 0
_refine_ls_restrained_S_all 1.310
_refine_ls_R_factor_all 0.0739
_refine_ls_R_factor_gt 0.0728
_refine_ls_shift/su_max 0.000
_refine_ls_shift/su_mean 0.000
_refine_ls_structure_factor_coef Fsqd
_refine_ls_weighting_details 'calc w=1/[\s^2^(Fo^2^)+(0.1011P)^2^+0.3933P] where P=(Fo^2^+2Fc^2^)/3'
_refine_ls_weighting_scheme calc
_refine_ls_wR_factor_gt 0.1645
_refine_ls_wR_factor_ref 0.1663
_reflns_number_gt 3671
_reflns_number_total 3810
_reflns_threshold_expression >2sigma(I)
_cod_data_source_file 1.cif
_cod_data_source_block 1
_cod_depositor_comments
;
The following automatic conversions were performed:

'_symmetry_cell_setting' value 'Monoclinic' changed to 'monoclinic'
according to the built-in table from CIF Core dictionary named
'cif_core.dic' version 2.4.1 from 2010-06-29.

Automatic conversion script
Id: cif_fix_values 5376 2017-05-30 11:51:03Z andrius 
;
_cod_original_cell_volume 2058.1(5)
_cod_original_sg_symbol_H-M P21/c
_cod_database_code 1548166

loop_
_symmetry_equiv_pos_as_xyz
'x, y, z'
'-x, y+1/2, -z+1/2'
'-x, -y, -z'
'x, -y-1/2, z-1/2'

loop_
_atom_site_label
_atom_site_type_symbol
_atom_site_fract_x
_atom_site_fract_y
_atom_site_fract_z
_atom_site_U_iso_or_equiv
_atom_site_adp_type
_atom_site_occupancy
_atom_site_symmetry_multiplicity
_atom_site_calc_flag
_atom_site_refinement_flags
_atom_site_disorder_assembly
_atom_site_disorder_group
Co1 Co 0.56096(3) 0.124997(12) 0.20058(4) 0.03678(19) Uani 1 1 d . . .
C1 C 0.4078(4) 0.02220(12) 0.3034(4) 0.0537(7) Uani 1 1 d . . .
H1A H 0.4651 -0.0025 0.2693 0.064 Uiso 1 1 calc R . .
C2 C 0.2928(4) 0.01073(12) 0.3736(4) 0.0554(8) Uani 1 1 d . . .
H2A H 0.2605 -0.0217 0.3955 0.066 Uiso 1 1 calc R . .
C3 C 0.2384(3) 0.05683(11) 0.4033(4) 0.0470(6) Uani 1 1 d . . .
H3A H 0.1601 0.0622 0.4491 0.056 Uiso 1 1 calc R . .
C4 C 0.3094(3) 0.14750(10) 0.3537(3) 0.0342(5) Uani 1 1 d . . .
C5 C 0.2045(3) 0.17462(10) 0.4056(3) 0.0389(6) Uani 1 1 d . . .
H5A H 0.1347 0.1581 0.4477 0.047 Uiso 1 1 calc R . .
C6 C 0.2083(3) 0.22780(10) 0.3917(3) 0.0382(5) Uani 1 1 d . . .
C7 C 0.0927(3) 0.25840(11) 0.4436(4) 0.0455(6) Uani 1 1 d . . .
C8 C 0.3142(3) 0.25237(10) 0.3318(3) 0.0371(5) Uani 1 1 d . . .
H8A H 0.3175 0.2880 0.3226 0.045 Uiso 1 1 calc R . .
C9 C 0.4140(3) 0.22127(10) 0.2866(3) 0.0329(5) Uani 1 1 d . . .
C10 C 0.5646(3) 0.28878(11) 0.1915(3) 0.0425(6) Uani 1 1 d . . .
H10A H 0.5142 0.3185 0.2013 0.051 Uiso 1 1 calc R . .
C11 C 0.6872(3) 0.28592(12) 0.1399(4) 0.0490(7) Uani 1 1 d . . .
H11A H 0.7380 0.3130 0.1080 0.059 Uiso 1 1 calc R . .
C12 C 0.7213(3) 0.23393(13) 0.1445(4) 0.0515(7) Uani 1 1 d . . .
H12A H 0.8009 0.2207 0.1145 0.062 Uiso 1 1 calc R . .
C13 C -0.0020(4) 0.34174(14) 0.4590(6) 0.0698(10) Uani 1 1 d . . .
H13A H 0.0147 0.3487 0.5775 0.084 Uiso 1 1 calc R A 1
H13B H -0.0908 0.3247 0.4293 0.084 Uiso 1 1 calc R A 1
C16 C 0.1281(8) 0.4739(2) 0.3360(9) 0.123(2) Uani 1 1 d . . .
H16A H 0.2100 0.4926 0.3829 0.148 Uiso 1 1 calc R B 1
H16B H 0.0482 0.4946 0.3408 0.148 Uiso 1 1 calc R B 1
H16C H 0.1303 0.4655 0.2222 0.148 Uiso 1 1 calc R B 1
N1 N 0.4254(2) 0.07201(9) 0.2910(3) 0.0430(6) Uani 1 1 d . . .
N2 N 0.3193(2) 0.09373(8) 0.3537(3) 0.0365(5) Uani 1 1 d . . .
N3 N 0.4112(2) 0.17016(8) 0.2951(2) 0.0320(4) Uani 1 1 d . . .
N4 N 0.5292(2) 0.24008(8) 0.2262(3) 0.0343(4) Uani 1 1 d . . .
N5 N 0.6259(2) 0.20545(9) 0.1972(3) 0.0433(5) Uani 1 1 d . . .
N6 N 0.4733(3) 0.09845(10) -0.1113(3) 0.0529(6) Uani 1 1 d . . .
N7 N 0.8111(3) 0.10518(11) 0.3381(4) 0.0584(7) Uani 1 1 d . . .
O1 O 0.4495(2) 0.14029(8) -0.0418(3) 0.0532(5) Uani 1 1 d . . .
O2 O 0.4368(4) 0.09253(11) -0.2615(3) 0.0832(9) Uani 1 1 d . . .
O3 O 0.5381(3) 0.06564(10) -0.0182(3) 0.0804(8) Uani 1 1 d . . .
O4 O 0.7739(3) 0.11034(12) 0.1831(4) 0.0733(7) Uani 1 1 d . . .
O5 O 0.9301(3) 0.09718(14) 0.4030(6) 0.1105(13) Uani 1 1 d . . .
O6 O 0.7150(2) 0.10736(9) 0.4203(3) 0.0578(5) Uani 1 1 d . . .
O7 O 0.1069(2) 0.30809(8) 0.4195(3) 0.0600(6) Uani 1 1 d . C .
O8 O 0.0021(3) 0.23937(9) 0.5013(4) 0.0724(7) Uani 1 1 d . . .
C14 C -0.0043(8) 0.3918(3) 0.3639(10) 0.060(2) Uani 0.551(14) 1 d P C 1
H14A H -0.0039 0.3847 0.2475 0.072 Uiso 0.551(14) 1 calc PR C 1
H14B H -0.0876 0.4108 0.3710 0.072 Uiso 0.551(14) 1 calc PR C 1
C15 C 0.1211(10) 0.4232(4) 0.4371(15) 0.079(3) Uani 0.551(14) 1 d P C 1
H15A H 0.2039 0.4031 0.4365 0.095 Uiso 0.551(14) 1 calc PR C 1
H15B H 0.1176 0.4317 0.5517 0.095 Uiso 0.551(14) 1 calc PR C 1
C14' C 0.0651(11) 0.3975(4) 0.4742(13) 0.065(3) Uani 0.449(14) 1 d P C 2
H14C H 0.0075 0.4206 0.5245 0.077 Uiso 0.449(14) 1 calc PR C 2
H14D H 0.1551 0.3960 0.5462 0.077 Uiso 0.449(14) 1 calc PR C 2
C15' C 0.0799(19) 0.4173(4) 0.3127(17) 0.100(5) Uani 0.449(14) 1 d P C 2
H15C H -0.0077 0.4154 0.2357 0.121 Uiso 0.449(14) 1 calc PR C 2
H15D H 0.1473 0.3972 0.2678 0.121 Uiso 0.449(14) 1 calc PR C 2

loop_
_atom_site_aniso_label
_atom_site_aniso_U_11
_atom_site_aniso_U_22
_atom_site_aniso_U_33
_atom_site_aniso_U_23
_atom_site_aniso_U_13
_atom_site_aniso_U_12
Co1 0.0344(3) 0.0349(3) 0.0432(3) 0.00084(12) 0.01275(18) 0.00556(12)
C1 0.0578(17) 0.0341(15) 0.071(2) 0.0011(12) 0.0176(14) 0.0035(13)
C2 0.0627(19) 0.0359(15) 0.0676(19) 0.0060(13) 0.0121(15) -0.0080(13)
C3 0.0456(15) 0.0407(15) 0.0565(16) 0.0068(12) 0.0141(12) -0.0091(12)
C4 0.0332(12) 0.0329(13) 0.0367(12) -0.0023(9) 0.0067(9) -0.0016(9)
C5 0.0332(12) 0.0380(13) 0.0488(14) -0.0014(10) 0.0160(10) -0.0032(10)
C6 0.0334(12) 0.0384(13) 0.0451(13) -0.0045(10) 0.0136(10) 0.0034(10)
C7 0.0344(13) 0.0459(15) 0.0589(17) -0.0062(12) 0.0155(12) 0.0046(11)
C8 0.0356(13) 0.0328(12) 0.0443(13) -0.0037(10) 0.0107(10) -0.0004(9)
C9 0.0329(12) 0.0317(13) 0.0357(12) -0.0012(9) 0.0103(9) -0.0024(9)
C10 0.0468(16) 0.0358(14) 0.0466(15) 0.0005(10) 0.0129(12) -0.0053(10)
C11 0.0469(16) 0.0520(16) 0.0515(15) 0.0033(12) 0.0178(12) -0.0147(12)
C12 0.0393(15) 0.0562(18) 0.0650(18) -0.0011(14) 0.0248(13) -0.0091(13)
C13 0.062(2) 0.0518(19) 0.104(3) -0.0057(18) 0.037(2) 0.0176(16)
C16 0.168(6) 0.059(3) 0.161(5) 0.012(3) 0.079(5) 0.008(3)
N1 0.0416(13) 0.0338(12) 0.0564(14) -0.0004(9) 0.0167(10) 0.0045(9)
N2 0.0364(11) 0.0306(11) 0.0442(11) -0.0008(8) 0.0118(9) -0.0016(8)
N3 0.0312(9) 0.0301(11) 0.0368(11) -0.0006(7) 0.0120(8) -0.0007(8)
N4 0.0320(10) 0.0321(10) 0.0412(11) -0.0007(8) 0.0131(8) -0.0004(8)
N5 0.0337(11) 0.0415(12) 0.0591(14) -0.0001(10) 0.0197(10) 0.0005(9)
N6 0.0697(17) 0.0433(14) 0.0466(14) -0.0022(10) 0.0131(12) 0.0010(12)
N7 0.0367(13) 0.0469(14) 0.090(2) 0.0041(13) 0.0090(13) 0.0043(11)
O1 0.0724(15) 0.0385(10) 0.0501(11) -0.0013(9) 0.0151(10) 0.0100(10)
O2 0.127(3) 0.0731(17) 0.0457(14) -0.0124(12) 0.0067(14) -0.0055(16)
O3 0.120(2) 0.0596(15) 0.0657(15) 0.0095(12) 0.0266(15) 0.0365(15)
O4 0.0694(17) 0.0754(16) 0.0838(18) 0.0113(14) 0.0368(14) 0.0263(14)
O5 0.0398(14) 0.100(3) 0.177(4) 0.004(2) -0.0171(18) 0.0087(14)
O6 0.0517(13) 0.0576(13) 0.0637(13) 0.0101(11) 0.0093(10) 0.0030(10)
O7 0.0556(13) 0.0413(11) 0.0924(16) -0.0048(11) 0.0382(12) 0.0083(9)
O8 0.0522(13) 0.0541(14) 0.124(2) 0.0030(13) 0.0518(14) 0.0063(10)
C14 0.056(4) 0.062(4) 0.061(4) -0.006(3) 0.006(4) 0.018(3)
C15 0.072(5) 0.060(5) 0.102(8) 0.004(5) 0.006(5) 0.002(4)
C14' 0.065(6) 0.056(6) 0.076(7) -0.004(4) 0.021(5) 0.016(5)
C15' 0.168(14) 0.068(6) 0.074(8) 0.002(5) 0.042(8) 0.026(8)

loop_
_atom_type_symbol
_atom_type_description
_atom_type_scat_dispersion_real
_atom_type_scat_dispersion_imag
_atom_type_scat_source
C C 0.0033 0.0016 'International Tables Vol C Tables 4.2.6.8 and 6.1.1.4'
H H 0.0000 0.0000 'International Tables Vol C Tables 4.2.6.8 and 6.1.1.4'
N N 0.0061 0.0033 'International Tables Vol C Tables 4.2.6.8 and 6.1.1.4'
O O 0.0106 0.0060 'International Tables Vol C Tables 4.2.6.8 and 6.1.1.4'
Co Co 0.3494 0.9721 'International Tables Vol C Tables 4.2.6.8 and 6.1.1.4'

loop_
_geom_angle_atom_site_label_1
_geom_angle_atom_site_label_2
_geom_angle_atom_site_label_3
_geom_angle
_geom_angle_site_symmetry_1
_geom_angle_site_symmetry_3
O1 Co1 N3 87.87(8) . .
O1 Co1 N1 101.30(9) . .
N3 Co1 N1 73.27(9) . .
O1 Co1 O4 108.14(10) . .
N3 Co1 O4 149.67(10) . .
N1 Co1 O4 125.73(10) . .
O1 Co1 O6 166.88(9) . .
N3 Co1 O6 103.85(8) . .
N1 Co1 O6 87.89(9) . .
O4 Co1 O6 58.74(10) . .
O1 Co1 N5 84.87(9) . .
N3 Co1 N5 72.73(8) . .
N1 Co1 N5 145.15(9) . .
O4 Co1 N5 82.99(10) . .
O6 Co1 N5 92.93(9) . .
O1 Co1 O3 56.56(8) . .
N3 Co1 O3 131.52(9) . .
N1 Co1 O3 82.11(10) . .
O4 Co1 O3 77.88(12) . .
O6 Co1 O3 116.46(9) . .
N5 Co1 O3 127.35(9) . .
N1 C1 C2 111.8(3) . .
N1 C1 H1A 124.1 . .
C2 C1 H1A 124.1 . .
C3 C2 C1 105.3(3) . .
C3 C2 H2A 127.4 . .
C1 C2 H2A 127.4 . .
C2 C3 N2 107.4(3) . .
C2 C3 H3A 126.3 . .
N2 C3 H3A 126.3 . .
N3 C4 C5 122.9(2) . .
N3 C4 N2 112.7(2) . .
C5 C4 N2 124.4(2) . .
C4 C5 C6 116.7(2) . .
C4 C5 H5A 121.6 . .
C6 C5 H5A 121.6 . .
C5 C6 C8 121.4(2) . .
C5 C6 C7 117.9(2) . .
C8 C6 C7 120.8(2) . .
O8 C7 O7 125.0(3) . .
O8 C7 C6 123.4(3) . .
O7 C7 C6 111.5(2) . .
C9 C8 C6 116.5(2) . .
C9 C8 H8A 121.7 . .
C6 C8 H8A 121.7 . .
N3 C9 C8 123.4(2) . .
N3 C9 N4 113.0(2) . .
C8 C9 N4 123.6(2) . .
C11 C10 N4 107.0(3) . .
C11 C10 H10A 126.5 . .
N4 C10 H10A 126.5 . .
C10 C11 C12 105.7(3) . .
C10 C11 H11A 127.2 . .
C12 C11 H11A 127.2 . .
N5 C12 C11 111.6(3) . .
N5 C12 H12A 124.2 . .
C11 C12 H12A 124.2 . .
O7 C13 C14 109.9(4) . .
O7 C13 C14' 104.5(4) . .
C14 C13 C14' 38.9(4) . .
O7 C13 H13A 109.7 . .
C14 C13 H13A 109.7 . .
C14' C13 H13A 76.2 . .
O7 C13 H13B 109.7 . .
C14 C13 H13B 109.7 . .
C14' C13 H13B 141.1 . .
H13A C13 H13B 108.2 . .
C15' C16 C15 38.9(5) . .
C15' C16 H16A 138.5 . .
C15 C16 H16A 109.5 . .
C15' C16 H16B 107.6 . .
C15 C16 H16B 109.5 . .
H16A C16 H16B 109.5 . .
C15' C16 H16C 74.1 . .
C15 C16 H16C 109.5 . .
H16A C16 H16C 109.5 . .
H16B C16 H16C 109.5 . .
C1 N1 N2 104.9(2) . .
C1 N1 Co1 139.5(2) . .
N2 N1 Co1 115.62(17) . .
C3 N2 N1 110.6(2) . .
C3 N2 C4 131.3(2) . .
N1 N2 C4 118.0(2) . .
C4 N3 C9 119.1(2) . .
C4 N3 Co1 120.34(17) . .
C9 N3 Co1 120.46(16) . .
C10 N4 N5 111.4(2) . .
C10 N4 C9 130.8(2) . .
N5 N4 C9 117.8(2) . .
C12 N5 N4 104.3(2) . .
C12 N5 Co1 139.7(2) . .
N4 N5 Co1 114.41(15) . .
O2 N6 O3 123.5(3) . .
O2 N6 O1 120.9(3) . .
O3 N6 O1 115.6(2) . .
O5 N7 O4 122.3(4) . .
O5 N7 O6 122.4(4) . .
O4 N7 O6 115.2(3) . .
N6 O1 Co1 98.70(17) . .
N6 O3 Co1 88.92(18) . .
N7 O4 Co1 93.20(18) . .
N7 O6 Co1 92.65(18) . .
C7 O7 C13 116.7(2) . .
C15 C14 C13 109.2(7) . .
C15 C14 H14A 109.8 . .
C13 C14 H14A 109.8 . .
C15 C14 H14B 109.8 . .
C13 C14 H14B 109.8 . .
H14A C14 H14B 108.3 . .
C14 C15 C16 111.1(8) . .
C14 C15 H15A 109.4 . .
C16 C15 H15A 109.4 . .
C14 C15 H15B 109.4 . .
C16 C15 H15B 109.4 . .
H15A C15 H15B 108.0 . .
C15' C14' C13 111.4(10) . .
C15' C14' H14C 109.3 . .
C13 C14' H14C 109.3 . .
C15' C14' H14D 109.3 . .
C13 C14' H14D 109.3 . .
H14C C14' H14D 108.0 . .
C14' C15' C16 107.9(10) . .
C14' C15' H15C 110.1 . .
C16 C15' H15C 110.1 . .
C14' C15' H15D 110.1 . .
C16 C15' H15D 110.1 . .
H15C C15' H15D 108.4 . .

loop_
_geom_bond_atom_site_label_1
_geom_bond_atom_site_label_2
_geom_bond_distance
_geom_bond_site_symmetry_2
Co1 O1 2.117(2) .
Co1 N3 2.139(2) .
Co1 N1 2.144(2) .
Co1 O4 2.163(3) .
Co1 O6 2.174(2) .
Co1 N5 2.189(2) .
Co1 O3 2.342(3) .
C1 N1 1.313(4) .
C1 C2 1.395(5) .
C1 H1A 0.9300 .
C2 C3 1.353(5) .
C2 H2A 0.9300 .
C3 N2 1.357(3) .
C3 H3A 0.9300 .
C4 N3 1.328(3) .
C4 C5 1.382(4) .
C4 N2 1.401(4) .
C5 C6 1.388(4) .
C5 H5A 0.9300 .
C6 C8 1.388(4) .
C6 C7 1.514(4) .
C7 O8 1.192(4) .
C7 O7 1.318(4) .
C8 C9 1.376(4) .
C8 H8A 0.9300 .
C9 N3 1.331(3) .
C9 N4 1.408(3) .
C10 C11 1.353(4) .
C10 N4 1.357(4) .
C10 H10A 0.9300 .
C11 C12 1.391(5) .
C11 H11A 0.9300 .
C12 N5 1.330(4) .
C12 H12A 0.9300 .
C13 O7 1.466(4) .
C13 C14 1.514(9) .
C13 C14' 1.588(12) .
C13 H13A 0.9700 .
C13 H13B 0.9700 .
C16 C15' 1.545(14) .
C16 C15 1.562(11) .
C16 H16A 0.9600 .
C16 H16B 0.9600 .
C16 H16C 0.9600 .
N1 N2 1.369(3) .
N4 N5 1.363(3) .
N6 O2 1.223(4) .
N6 O3 1.238(3) .
N6 O1 1.269(3) .
N7 O5 1.212(4) .
N7 O4 1.259(4) .
N7 O6 1.260(4) .
C14 C15 1.509(14) .
C14 H14A 0.9700 .
C14 H14B 0.9700 .
C15 H15A 0.9700 .
C15 H15B 0.9700 .
C14' C15' 1.451(19) .
C14' H14C 0.9700 .
C14' H14D 0.9700 .
C15' H15C 0.9700 .
C15' H15D 0.9700 .

loop_
_geom_torsion_atom_site_label_1
_geom_torsion_atom_site_label_2
_geom_torsion_atom_site_label_3
_geom_torsion_atom_site_label_4
_geom_torsion
_geom_torsion_site_symmetry_1
_geom_torsion_site_symmetry_2
_geom_torsion_site_symmetry_3
_geom_torsion_site_symmetry_4
N1 C1 C2 C3 0.6(4) . . . .
C1 C2 C3 N2 -0.6(4) . . . .
N3 C4 C5 C6 0.9(4) . . . .
N2 C4 C5 C6 -177.8(2) . . . .
C4 C5 C6 C8 -1.3(4) . . . .
C4 C5 C6 C7 178.5(2) . . . .
C5 C6 C7 O8 2.9(5) . . . .
C8 C6 C7 O8 -177.3(3) . . . .
C5 C6 C7 O7 -178.1(3) . . . .
C8 C6 C7 O7 1.7(4) . . . .
C5 C6 C8 C9 0.3(4) . . . .
C7 C6 C8 C9 -179.5(2) . . . .
C6 C8 C9 N3 1.3(4) . . . .
C6 C8 C9 N4 -178.9(2) . . . .
N4 C10 C11 C12 0.5(3) . . . .
C10 C11 C12 N5 -0.4(4) . . . .
C2 C1 N1 N2 -0.3(4) . . . .
C2 C1 N1 Co1 -178.3(2) . . . .
O1 Co1 N1 C1 95.0(3) . . . .
N3 Co1 N1 C1 179.3(3) . . . .
O4 Co1 N1 C1 -27.4(4) . . . .
O6 Co1 N1 C1 -75.6(3) . . . .
N5 Co1 N1 C1 -167.7(3) . . . .
O3 Co1 N1 C1 41.5(3) . . . .
O1 Co1 N1 N2 -82.81(18) . . . .
N3 Co1 N1 N2 1.48(17) . . . .
O4 Co1 N1 N2 154.86(17) . . . .
O6 Co1 N1 N2 106.62(19) . . . .
N5 Co1 N1 N2 14.5(3) . . . .
O3 Co1 N1 N2 -136.30(19) . . . .
C2 C3 N2 N1 0.4(3) . . . .
C2 C3 N2 C4 178.9(3) . . . .
C1 N1 N2 C3 0.0(3) . . . .
Co1 N1 N2 C3 178.47(18) . . . .
C1 N1 N2 C4 -178.7(2) . . . .
Co1 N1 N2 C4 -0.2(3) . . . .
N3 C4 N2 C3 179.6(3) . . . .
C5 C4 N2 C3 -1.6(4) . . . .
N3 C4 N2 N1 -2.0(3) . . . .
C5 C4 N2 N1 176.8(2) . . . .
C5 C4 N3 C9 0.5(4) . . . .
N2 C4 N3 C9 179.4(2) . . . .
C5 C4 N3 Co1 -175.40(19) . . . .
N2 C4 N3 Co1 3.5(3) . . . .
C8 C9 N3 C4 -1.7(4) . . . .
N4 C9 N3 C4 178.5(2) . . . .
C8 C9 N3 Co1 174.25(19) . . . .
N4 C9 N3 Co1 -5.6(3) . . . .
O1 Co1 N3 C4 99.68(19) . . . .
N1 Co1 N3 C4 -2.79(18) . . . .
O4 Co1 N3 C4 -136.7(2) . . . .
O6 Co1 N3 C4 -86.26(19) . . . .
N5 Co1 N3 C4 -175.0(2) . . . .
O3 Co1 N3 C4 60.0(2) . . . .
O1 Co1 N3 C9 -76.20(19) . . . .
N1 Co1 N3 C9 -178.67(19) . . . .
O4 Co1 N3 C9 47.4(3) . . . .
O6 Co1 N3 C9 97.86(19) . . . .
N5 Co1 N3 C9 9.09(18) . . . .
O3 Co1 N3 C9 -115.90(19) . . . .
C11 C10 N4 N5 -0.4(3) . . . .
C11 C10 N4 C9 178.8(2) . . . .
N3 C9 N4 C10 176.0(2) . . . .
C8 C9 N4 C10 -3.8(4) . . . .
N3 C9 N4 N5 -4.8(3) . . . .
C8 C9 N4 N5 175.3(2) . . . .
C11 C12 N5 N4 0.1(3) . . . .
C11 C12 N5 Co1 163.9(2) . . . .
C10 N4 N5 C12 0.2(3) . . . .
C9 N4 N5 C12 -179.1(2) . . . .
C10 N4 N5 Co1 -168.33(17) . . . .
C9 N4 N5 Co1 12.4(3) . . . .
O1 Co1 N5 C12 -84.2(3) . . . .
N3 Co1 N5 C12 -173.6(4) . . . .
N1 Co1 N5 C12 173.4(3) . . . .
O4 Co1 N5 C12 24.8(3) . . . .
O6 Co1 N5 C12 82.8(3) . . . .
O3 Co1 N5 C12 -44.1(4) . . . .
O1 Co1 N5 N4 78.46(18) . . . .
N3 Co1 N5 N4 -10.90(17) . . . .
N1 Co1 N5 N4 -24.0(3) . . . .
O4 Co1 N5 N4 -172.5(2) . . . .
O6 Co1 N5 N4 -114.50(19) . . . .
O3 Co1 N5 N4 118.60(18) . . . .
O2 N6 O1 Co1 -173.4(3) . . . .
O3 N6 O1 Co1 4.7(3) . . . .
N3 Co1 O1 N6 -147.72(19) . . . .
N1 Co1 O1 N6 -75.25(19) . . . .
O4 Co1 O1 N6 58.6(2) . . . .
O6 Co1 O1 N6 58.6(5) . . . .
N5 Co1 O1 N6 139.44(19) . . . .
O3 Co1 O1 N6 -2.68(18) . . . .
O2 N6 O3 Co1 173.8(3) . . . .
O1 N6 O3 Co1 -4.2(3) . . . .
O1 Co1 O3 N6 2.72(19) . . . .
N3 Co1 O3 N6 52.6(2) . . . .
N1 Co1 O3 N6 111.9(2) . . . .
O4 Co1 O3 N6 -118.8(2) . . . .
O6 Co1 O3 N6 -164.44(19) . . . .
N5 Co1 O3 N6 -47.6(3) . . . .
O5 N7 O4 Co1 -178.0(3) . . . .
O6 N7 O4 Co1 4.1(3) . . . .
O1 Co1 O4 N7 177.48(19) . . . .
N3 Co1 O4 N7 58.6(3) . . . .
N1 Co1 O4 N7 -63.2(2) . . . .
O6 Co1 O4 N7 -2.51(18) . . . .
N5 Co1 O4 N7 95.2(2) . . . .
O3 Co1 O4 N7 -134.1(2) . . . .
O5 N7 O6 Co1 178.0(3) . . . .
O4 N7 O6 Co1 -4.1(3) . . . .
O1 Co1 O6 N7 2.5(5) . . . .
N3 Co1 O6 N7 -150.40(18) . . . .
N1 Co1 O6 N7 137.41(19) . . . .
O4 Co1 O6 N7 2.51(18) . . . .
N5 Co1 O6 N7 -77.47(19) . . . .
O3 Co1 O6 N7 57.3(2) . . . .
O8 C7 O7 C13 -3.4(5) . . . .
C6 C7 O7 C13 177.6(3) . . . .
C14 C13 O7 C7 -157.2(4) . . . .
C14' C13 O7 C7 162.4(5) . . . .
O7 C13 C14 C15 -71.6(7) . . . .
C14' C13 C14 C15 17.0(7) . . . .
C13 C14 C15 C16 176.5(6) . . . .
C15' C16 C15 C14 -32.5(10) . . . .
O7 C13 C14' C15' 71.8(10) . . . .
C14 C13 C14' C15' -32.1(8) . . . .
C13 C14' C15' C16 172.9(7) . . . .
C15 C16 C15' C14' 19.1(7) . . . .
